data_4075688
loop_
_publ_author_name
'Lindsell, W. Edward'
'Palmer, Daniel D.'
'Preston, Peter N.'
'Rosair, Georgina M.'
'Jones, Ray V. H.'
'Whitton, Alan J.'

_publ_section_title
;
 Investigations of Benzyl and Aryl Palladium Complexes with Pendant
 Hydroxy Substituents and Their Transformation into Benzolactones on
 Carbonylation
;
_journal_issue 6
_journal_name_full Organometallics
_journal_page_first 1119
_journal_paper_doi 10.1021/om049131p
_journal_volume 24
_journal_year 2005
_chemical_formula_moiety 'C58 H58 O2 P2 Pd2, C H2 Cl2'
_chemical_formula_sum 'C59 H60 Cl2 O2 P2 Pd2'
_chemical_formula_weight 1146.72
_chemical_name_systematic
; 
 ? 
;
_space_group_IT_number 2
_symmetry_cell_setting triclinic
_symmetry_space_group_name_Hall '-P 1'
_symmetry_space_group_name_H-M 'P -1'
_atom_sites_solution_hydrogens geom
_atom_sites_solution_primary direct
_atom_sites_solution_secondary difmap
_audit_creation_method SHELXL-97
_cell_angle_alpha 99.900(5)
_cell_angle_beta 95.560(5)
_cell_angle_gamma 103.680(5)
_cell_formula_units_Z 1
_cell_length_a 8.782(5)
_cell_length_b 12.163(5)
_cell_length_c 12.816(5)
_cell_measurement_reflns_used 35
_cell_measurement_temperature 160(2)
_cell_measurement_theta_max 12.41
_cell_measurement_theta_min 4.88
_cell_volume 1296.7(10)
_computing_cell_refinement 'Bruker XSCANS'
_computing_data_collection 'Bruker XSCANS'
_computing_data_reduction 'Bruker SHELXTL'
_computing_molecular_graphics 'Bruker SHELXTL'
_computing_publication_material 'Bruker SHELXTL'
_computing_structure_refinement 'SHELXL-97 (Sheldrick, 1997)'
_computing_structure_solution 'SHELXS-97 (Sheldrick, 1990)'
_diffrn_ambient_temperature 160(2)
_diffrn_measured_fraction_theta_full 0.977
_diffrn_measured_fraction_theta_max 0.976
_diffrn_measurement_device_type 'Bruker P4'
_diffrn_measurement_method '\w scans'
_diffrn_radiation_monochromator graphite
_diffrn_radiation_source 'fine-focus sealed tube'
_diffrn_radiation_type MoK\a
_diffrn_radiation_wavelength 0.71069
_diffrn_reflns_av_R_equivalents 0.0649
_diffrn_reflns_av_sigmaI/netI 0.0496
_diffrn_reflns_limit_h_max 0
_diffrn_reflns_limit_h_min -10
_diffrn_reflns_limit_k_max 14
_diffrn_reflns_limit_k_min -13
_diffrn_reflns_limit_l_max 15
_diffrn_reflns_limit_l_min -15
_diffrn_reflns_number 4838
_diffrn_reflns_theta_full 25.00
_diffrn_reflns_theta_max 25.00
_diffrn_reflns_theta_min 2.59
_diffrn_standards_decay_% 0
_diffrn_standards_interval_count 97
_diffrn_standards_number 3
_exptl_absorpt_coefficient_mu 0.901
_exptl_absorpt_correction_T_max 0.8939
_exptl_absorpt_correction_T_min 0.730
_exptl_absorpt_correction_type psi-scan
_exptl_absorpt_process_details 'North etal., 1968'
_exptl_crystal_colour pale_yellow
_exptl_crystal_density_diffrn 1.468
_exptl_crystal_density_method 'not measured'
_exptl_crystal_description square_block
_exptl_crystal_F_000 586
_exptl_crystal_size_max 0.34
_exptl_crystal_size_mid 0.32
_exptl_crystal_size_min 0.16
_refine_diff_density_max 4.395
_refine_diff_density_min -5.489
_refine_diff_density_rms 0.344
_refine_ls_extinction_method none
_refine_ls_goodness_of_fit_ref 2.078
_refine_ls_hydrogen_treatment mixed
_refine_ls_matrix_type full
_refine_ls_number_parameters 325
_refine_ls_number_reflns 4466
_refine_ls_number_restraints 6
_refine_ls_restrained_S_all 2.078
_refine_ls_R_factor_all 0.1179
_refine_ls_R_factor_gt 0.1055
_refine_ls_shift/su_max 0.001
_refine_ls_shift/su_mean 0.000
_refine_ls_structure_factor_coef Fsqd
_refine_ls_weighting_details 'calc w=1/[\s^2^(Fo^2^)+(0.0500P)^2^+10.0000P] where P=(Fo^2^+2Fc^2^)/3'
_refine_ls_weighting_scheme calc
_refine_ls_wR_factor_gt 0.2570
_refine_ls_wR_factor_ref 0.2678
_reflns_number_gt 3885
_reflns_number_total 4466
_reflns_threshold_expression >2sigma(I)
_cod_data_source_file om049131psi20041109_111226.cif
_cod_data_source_block 8
_cod_depositor_comments
;
The following automatic conversions were performed:

'_symmetry_cell_setting' value 'Triclinic' changed to 'triclinic'
according to /home/saulius/struct/CIF-dictionaries/cif_core.dic
dictionary named 'cif_core.dic' version 2.4.1 from 2010-06-29.

Automatic conversion script
Id: cif_fix_values 1715 2011-07-08 13:25:40Z adriana 
;
_cod_original_sg_symbol_H-M P-1
_cod_database_code 4075688

loop_
_symmetry_equiv_pos_as_xyz
'x, y, z'
'-x, -y, -z'

loop_
_atom_site_label
_atom_site_type_symbol
_atom_site_fract_x
_atom_site_fract_y
_atom_site_fract_z
_atom_site_U_iso_or_equiv
_atom_site_adp_type
_atom_site_occupancy
_atom_site_symmetry_multiplicity
_atom_site_calc_flag
_atom_site_refinement_flags
Pd1 Pd 0.87440(9) 0.07732(8) 0.53473(6) 0.0167(3) Uani 1 1 d .
P1 P 0.7637(3) 0.1364(3) 0.6760(2) 0.0172(6) Uani 1 1 d .
O8 O 0.9823(9) 0.0261(7) 0.4074(6) 0.0198(16) Uani 1 1 d .
C1 C 0.7554(13) 0.1623(12) 0.4422(10) 0.029(3) Uani 1 1 d .
H1A H 0.6683 0.1058 0.3915 0.035 Uiso 1 1 calc R
H1B H 0.7091 0.2159 0.4884 0.035 Uiso 1 1 calc R
C2 C 0.8671(13) 0.2265(10) 0.3834(9) 0.022(2) Uani 1 1 d .
C3 C 0.8907(14) 0.3454(12) 0.3977(10) 0.029(3) Uani 1 1 d .
H3A H 0.8379 0.3830 0.4484 0.035 Uiso 1 1 calc R
C4 C 0.9892(15) 0.4108(12) 0.3403(11) 0.033(3) Uani 1 1 d .
H4A H 1.0032 0.4920 0.3513 0.040 Uiso 1 1 calc R
C5 C 1.0678(14) 0.3557(12) 0.2658(10) 0.030(3) Uani 1 1 d .
H5A H 1.1345 0.3989 0.2249 0.037 Uiso 1 1 calc R
C6 C 1.0474(14) 0.2380(12) 0.2526(10) 0.031(3) Uani 1 1 d .
H6A H 1.1014 0.2013 0.2022 0.037 Uiso 1 1 calc R
C7 C 0.9509(12) 0.1709(11) 0.3102(8) 0.021(2) Uani 1 1 d .
C8 C 0.9360(13) 0.0451(10) 0.3040(8) 0.020(2) Uani 1 1 d U
H8A H 0.8251 0.0007 0.2774 0.025 Uiso 1 1 calc R
H8B H 1.0043 0.0182 0.2536 0.025 Uiso 1 1 calc R
C131 C 0.6492(12) 0.0184(11) 0.7322(8) 0.020(2) Uani 1 1 d .
C132 C 0.5484(13) 0.0400(12) 0.8088(9) 0.025(3) Uani 1 1 d .
H13A H 0.5379 0.1160 0.8322 0.030 Uiso 1 1 calc R
C133 C 0.4653(14) -0.0511(13) 0.8492(10) 0.032(3) Uani 1 1 d .
H13B H 0.3990 -0.0364 0.9014 0.039 Uiso 1 1 calc R
C134 C 0.4760(13) -0.1630(13) 0.8158(10) 0.032(3) Uani 1 1 d .
C135 C 0.5738(14) -0.1830(12) 0.7383(10) 0.030(3) Uani 1 1 d .
H13C H 0.5819 -0.2592 0.7128 0.036 Uiso 1 1 calc R
C136 C 0.6589(13) -0.0912(11) 0.6985(9) 0.025(3) Uani 1 1 d .
H13D H 0.7255 -0.1059 0.6465 0.030 Uiso 1 1 calc R
C137 C 0.3873(17) -0.2609(15) 0.8620(13) 0.048(4) Uani 1 1 d .
H13E H 0.3254 -0.2313 0.9146 0.072 Uiso 1 1 calc R
H13F H 0.4628 -0.2957 0.8969 0.072 Uiso 1 1 calc R
H13G H 0.3159 -0.3192 0.8044 0.072 Uiso 1 1 calc R
C121 C 0.9145(12) 0.2277(11) 0.7857(9) 0.022(2) Uani 1 1 d .
C122 C 1.0711(15) 0.2578(14) 0.7659(11) 0.040(3) Uani 1 1 d .
H12A H 1.0976 0.2284 0.6985 0.048 Uiso 1 1 calc R
C123 C 1.1869(17) 0.3303(17) 0.8444(12) 0.051(4) Uani 1 1 d .
H12B H 1.2931 0.3489 0.8300 0.061 Uiso 1 1 calc R
C124 C 1.1544(16) 0.3770(15) 0.9436(11) 0.041(3) Uani 1 1 d .
C125 C 0.9970(15) 0.3428(15) 0.9632(10) 0.042(4) Uani 1 1 d .
H12C H 0.9706 0.3699 1.0314 0.050 Uiso 1 1 calc R
C126 C 0.8823(14) 0.2715(13) 0.8858(10) 0.031(3) Uani 1 1 d .
H12D H 0.7767 0.2510 0.9009 0.038 Uiso 1 1 calc R
C127 C 1.2820(19) 0.4552(18) 1.0286(13) 0.061(5) Uani 1 1 d .
H12E H 1.3830 0.4693 1.0003 0.091 Uiso 1 1 calc R
H12F H 1.2910 0.4187 1.0906 0.091 Uiso 1 1 calc R
H12G H 1.2552 0.5288 1.0505 0.091 Uiso 1 1 calc R
C111 C 0.6250(11) 0.2232(9) 0.6601(8) 0.016(2) Uani 1 1 d .
C112 C 0.6681(14) 0.3426(12) 0.6841(10) 0.029(3) Uani 1 1 d .
H11A H 0.7722 0.3815 0.7189 0.034 Uiso 1 1 calc R
C113 C 0.5645(16) 0.4077(12) 0.6591(11) 0.035(3) Uani 1 1 d .
H11B H 0.5969 0.4897 0.6780 0.042 Uiso 1 1 calc R
C114 C 0.4091(14) 0.3505(12) 0.6048(10) 0.031(3) Uani 1 1 d .
C115 C 0.3652(13) 0.2342(11) 0.5825(9) 0.025(3) Uani 1 1 d .
H11C H 0.2605 0.1956 0.5487 0.030 Uiso 1 1 calc R
C116 C 0.4693(12) 0.1685(11) 0.6076(9) 0.024(3) Uani 1 1 d .
H11D H 0.4352 0.0865 0.5893 0.029 Uiso 1 1 calc R
C117 C 0.299(2) 0.4227(16) 0.5757(14) 0.055(5) Uani 1 1 d .
H11E H 0.1970 0.3716 0.5391 0.083 Uiso 1 1 calc R
H11F H 0.3458 0.4722 0.5283 0.083 Uiso 1 1 calc R
H11G H 0.2819 0.4708 0.6410 0.083 Uiso 1 1 calc R
Cl1 Cl 0.183(3) 0.1126(16) 0.9766(11) 0.037(4) Uani 0.33 1 d P
C1S C 0.083(4) -0.021(4) 1.004(3) 0.031(9) Uani 0.50 1 d P
H1S1 H 0.1045 -0.0847 0.9522 0.037 Uiso 0.50 1 calc PR
H1S2 H 0.1252 -0.0271 1.0765 0.037 Uiso 0.50 1 calc PR
Cl2 Cl -0.120(3) -0.039(2) 0.9947(14) 0.045(5) Uani 0.33 1 d P
Cl3 Cl 0.163(7) 0.089(6) 0.994(5) 0.18(4) Uani 0.33 1 d P

loop_
_atom_site_aniso_label
_atom_site_aniso_U_11
_atom_site_aniso_U_22
_atom_site_aniso_U_33
_atom_site_aniso_U_23
_atom_site_aniso_U_13
_atom_site_aniso_U_12
Pd1 0.0083(4) 0.0327(5) 0.0178(5) 0.0141(3) 0.0038(3) 0.0145(3)
P1 0.0072(12) 0.0297(16) 0.0208(13) 0.0117(12) 0.0033(10) 0.0110(11)
O8 0.021(4) 0.022(4) 0.022(4) 0.006(3) 0.005(3) 0.014(3)
C1 0.015(5) 0.054(8) 0.034(6) 0.025(6) 0.014(5) 0.024(6)
C2 0.014(5) 0.036(7) 0.020(5) 0.012(5) -0.004(4) 0.016(5)
C3 0.025(6) 0.048(8) 0.027(6) 0.016(6) 0.006(5) 0.025(6)
C4 0.025(6) 0.035(7) 0.042(7) 0.019(6) -0.004(5) 0.009(6)
C5 0.015(5) 0.046(8) 0.036(7) 0.027(6) 0.001(5) 0.008(5)
C6 0.018(6) 0.058(9) 0.030(6) 0.028(6) 0.006(5) 0.023(6)
C7 0.011(5) 0.043(7) 0.016(5) 0.017(5) 0.000(4) 0.014(5)
C8 0.016(5) 0.036(6) 0.019(5) 0.014(4) 0.001(4) 0.020(4)
C131 0.010(5) 0.039(7) 0.018(5) 0.012(5) 0.000(4) 0.012(5)
C132 0.012(5) 0.044(7) 0.024(6) 0.011(5) 0.000(4) 0.012(5)
C133 0.016(5) 0.065(10) 0.024(6) 0.021(6) 0.006(5) 0.017(6)
C134 0.013(5) 0.057(9) 0.034(7) 0.026(6) -0.003(5) 0.012(6)
C135 0.016(5) 0.040(8) 0.039(7) 0.017(6) -0.002(5) 0.012(5)
C136 0.014(5) 0.042(7) 0.026(6) 0.018(5) 0.005(4) 0.014(5)
C137 0.027(7) 0.073(11) 0.053(9) 0.038(8) 0.007(7) 0.011(7)
C121 0.009(5) 0.038(7) 0.027(6) 0.018(5) 0.002(4) 0.011(5)
C122 0.020(6) 0.070(10) 0.034(7) 0.016(7) 0.013(5) 0.014(7)
C123 0.022(7) 0.091(13) 0.036(8) 0.002(8) 0.008(6) 0.010(8)
C124 0.021(6) 0.068(10) 0.034(7) 0.014(7) 0.001(5) 0.009(7)
C125 0.022(6) 0.089(12) 0.023(6) 0.015(7) 0.009(5) 0.023(7)
C126 0.015(5) 0.060(9) 0.026(6) 0.013(6) 0.008(5) 0.017(6)
C127 0.029(8) 0.096(15) 0.041(9) -0.006(9) 0.000(7) 0.003(9)
C111 0.005(4) 0.022(6) 0.019(5) 0.007(4) 0.000(4) 0.001(4)
C112 0.013(5) 0.043(8) 0.038(7) 0.020(6) 0.000(5) 0.015(5)
C113 0.029(7) 0.036(8) 0.049(8) 0.014(6) 0.001(6) 0.021(6)
C114 0.016(6) 0.053(9) 0.037(7) 0.023(6) 0.003(5) 0.022(6)
C115 0.009(5) 0.041(8) 0.028(6) 0.012(5) 0.001(4) 0.010(5)
C116 0.005(5) 0.041(7) 0.031(6) 0.013(5) 0.000(4) 0.010(5)
C117 0.045(9) 0.076(12) 0.065(10) 0.029(9) 0.005(8) 0.047(9)
Cl1 0.050(11) 0.050(8) 0.020(5) 0.006(5) -0.004(5) 0.031(8)
C1S 0.012(16) 0.03(2) 0.036(17) -0.014(17) -0.014(12) 0.002(16)
Cl2 0.027(8) 0.059(13) 0.038(7) -0.017(10) 0.009(6) 0.007(9)
Cl3 0.11(5) 0.29(8) 0.17(5) 0.00(4) -0.01(3) 0.13(5)

loop_
_atom_type_symbol
_atom_type_description
_atom_type_scat_dispersion_real
_atom_type_scat_dispersion_imag
_atom_type_scat_source
C C 0.0033 0.0016 'International Tables Vol C Tables 4.2.6.8 and 6.1.1.4'
H H 0.0000 0.0000 'International Tables Vol C Tables 4.2.6.8 and 6.1.1.4'
O O 0.0106 0.0060 'International Tables Vol C Tables 4.2.6.8 and 6.1.1.4'
P P 0.1023 0.0942 'International Tables Vol C Tables 4.2.6.8 and 6.1.1.4'
Pd Pd -0.9988 1.0072 'International Tables Vol C Tables 4.2.6.8 and 6.1.1.4'
Cl Cl 0.1484 0.1585 'International Tables Vol C Tables 4.2.6.8 and 6.1.1.4'

loop_
_geom_angle_atom_site_label_1
_geom_angle_atom_site_label_2
_geom_angle_atom_site_label_3
_geom_angle
_geom_angle_site_symmetry_1
_geom_angle_site_symmetry_3
O8 Pd1 C1 89.7(4) . .
O8 Pd1 O8 75.6(3) . 2_756
C1 Pd1 O8 165.2(4) . 2_756
O8 Pd1 P1 178.3(2) . .
C1 Pd1 P1 91.0(3) . .
O8 Pd1 P1 103.8(2) 2_756 .
C111 P1 C121 103.2(5) . .
C111 P1 C131 102.4(5) . .
C121 P1 C131 106.2(5) . .
C111 P1 Pd1 118.4(3) . .
C121 P1 Pd1 111.0(4) . .
C131 P1 Pd1 114.4(4) . .
C8 O8 Pd1 121.2(6) . .
C8 O8 Pd1 133.5(6) . 2_756
Pd1 O8 Pd1 104.4(3) . 2_756
C2 C1 Pd1 108.6(7) . .
C2 C1 H1A 110.0 . .
Pd1 C1 H1A 110.0 . .
C2 C1 H1B 110.0 . .
Pd1 C1 H1B 110.0 . .
H1A C1 H1B 108.4 . .
C3 C2 C7 118.9(10) . .
C3 C2 C1 119.0(11) . .
C7 C2 C1 122.1(11) . .
C2 C3 C4 121.9(12) . .
C2 C3 H3A 119.1 . .
C4 C3 H3A 119.1 . .
C3 C4 C5 119.2(12) . .
C3 C4 H4A 120.4 . .
C5 C4 H4A 120.4 . .
C6 C5 C4 119.2(11) . .
C6 C5 H5A 120.4 . .
C4 C5 H5A 120.4 . .
C5 C6 C7 122.6(12) . .
C5 C6 H6A 118.7 . .
C7 C6 H6A 118.7 . .
C6 C7 C2 118.1(11) . .
C6 C7 C8 123.9(11) . .
C2 C7 C8 117.9(9) . .
O8 C8 C7 109.3(9) . .
O8 C8 H8A 109.8 . .
C7 C8 H8A 109.8 . .
O8 C8 H8B 109.8 . .
C7 C8 H8B 109.8 . .
H8A C8 H8B 108.3 . .
C136 C131 C132 119.2(11) . .
C136 C131 P1 119.7(8) . .
C132 C131 P1 121.1(9) . .
C133 C132 C131 119.1(12) . .
C133 C132 H13A 120.5 . .
C131 C132 H13A 120.5 . .
C134 C133 C132 122.0(11) . .
C134 C133 H13B 119.0 . .
C132 C133 H13B 119.0 . .
C133 C134 C135 118.1(12) . .
C133 C134 C137 121.3(12) . .
C135 C134 C137 120.6(14) . .
C136 C135 C134 120.0(13) . .
C136 C135 H13C 120.0 . .
C134 C135 H13C 120.0 . .
C131 C136 C135 121.6(11) . .
C131 C136 H13D 119.2 . .
C135 C136 H13D 119.2 . .
C134 C137 H13E 109.5 . .
C134 C137 H13F 109.5 . .
H13E C137 H13F 109.5 . .
C134 C137 H13G 109.5 . .
H13E C137 H13G 109.5 . .
H13F C137 H13G 109.5 . .
C126 C121 C122 117.9(12) . .
C126 C121 P1 124.2(8) . .
C122 C121 P1 117.9(10) . .
C123 C122 C121 119.9(13) . .
C123 C122 H12A 120.1 . .
C121 C122 H12A 120.1 . .
C122 C123 C124 122.5(13) . .
C122 C123 H12B 118.8 . .
C124 C123 H12B 118.8 . .
C123 C124 C125 116.8(13) . .
C123 C124 C127 121.9(13) . .
C125 C124 C127 121.2(13) . .
C126 C125 C124 120.8(12) . .
C126 C125 H12C 119.6 . .
C124 C125 H12C 119.6 . .
C125 C126 C121 122.1(11) . .
C125 C126 H12D 118.9 . .
C121 C126 H12D 118.9 . .
C124 C127 H12E 109.5 . .
C124 C127 H12F 109.5 . .
H12E C127 H12F 109.5 . .
C124 C127 H12G 109.5 . .
H12E C127 H12G 109.5 . .
H12F C127 H12G 109.5 . .
C112 C111 C116 117.1(10) . .
C112 C111 P1 123.3(8) . .
C116 C111 P1 119.0(9) . .
C111 C112 C113 122.3(12) . .
C111 C112 H11A 118.8 . .
C113 C112 H11A 118.8 . .
C112 C113 C114 119.4(13) . .
C112 C113 H11B 120.3 . .
C114 C113 H11B 120.3 . .
C115 C114 C113 118.7(11) . .
C115 C114 C117 122.4(13) . .
C113 C114 C117 118.9(13) . .
C114 C115 C116 121.9(11) . .
C114 C115 H11C 119.0 . .
C116 C115 H11C 119.0 . .
C115 C116 C111 120.4(12) . .
C115 C116 H11D 119.8 . .
C111 C116 H11D 119.8 . .
C114 C117 H11E 109.5 . .
C114 C117 H11F 109.5 . .
H11E C117 H11F 109.5 . .
C114 C117 H11G 109.5 . .
H11E C117 H11G 109.5 . .
H11F C117 H11G 109.5 . .
Cl2 Cl1 C1S 9.3(15) 2_557 .
Cl2 C1S Cl1 113(3) . .
Cl2 C1S H1S1 109.1 . .
Cl1 C1S H1S1 109.1 . .
Cl2 C1S H1S2 109.1 . .
Cl1 C1S H1S2 109.1 . .
H1S1 C1S H1S2 107.8 . .
Cl3 Cl2 C1S 164(6) 2_557 2_557
Cl3 Cl2 Cl1 8(5) 2_557 2_557
C1S Cl2 Cl1 157(4) 2_557 2_557
Cl3 Cl2 C1S 116(7) 2_557 .
C1S Cl2 C1S 72(4) 2_557 .
Cl1 Cl2 C1S 115(3) 2_557 .
Cl3 Cl2 Cl2 135(7) 2_557 2_557
C1S Cl2 Cl2 52(3) 2_557 2_557
Cl1 Cl2 Cl2 132(3) 2_557 2_557
C1S Cl2 Cl2 19.3(14) . 2_557
Cl2 Cl3 C1S 47(5) 2_557 2_557

loop_
_geom_bond_atom_site_label_1
_geom_bond_atom_site_label_2
_geom_bond_distance
_geom_bond_site_symmetry_2
Pd1 O8 2.044(7) .
Pd1 C1 2.064(11) .
Pd1 O8 2.146(7) 2_756
Pd1 P1 2.227(3) .
P1 C111 1.809(11) .
P1 C121 1.836(12) .
P1 C131 1.844(12) .
O8 C8 1.420(12) .
O8 Pd1 2.146(7) 2_756
C1 C2 1.457(16) .
C1 H1A 0.9900 .
C1 H1B 0.9900 .
C2 C3 1.388(18) .
C2 C7 1.425(16) .
C3 C4 1.386(18) .
C3 H3A 0.9500 .
C4 C5 1.401(19) .
C4 H4A 0.9500 .
C5 C6 1.378(19) .
C5 H5A 0.9500 .
C6 C7 1.388(16) .
C6 H6A 0.9500 .
C7 C8 1.493(17) .
C8 H8A 0.9900 .
C8 H8B 0.9900 .
C131 C136 1.355(17) .
C131 C132 1.417(15) .
C132 C133 1.385(18) .
C132 H13A 0.9500 .
C133 C134 1.38(2) .
C133 H13B 0.9500 .
C134 C135 1.401(18) .
C134 C137 1.506(19) .
C135 C136 1.393(17) .
C135 H13C 0.9500 .
C136 H13D 0.9500 .
C137 H13E 0.9800 .
C137 H13F 0.9800 .
C137 H13G 0.9800 .
C121 C126 1.384(17) .
C121 C122 1.396(16) .
C122 C123 1.38(2) .
C122 H12A 0.9500 .
C123 C124 1.39(2) .
C123 H12B 0.9500 .
C124 C125 1.406(18) .
C124 C127 1.50(2) .
C125 C126 1.36(2) .
C125 H12C 0.9500 .
C126 H12D 0.9500 .
C127 H12E 0.9800 .
C127 H12F 0.9800 .
C127 H12G 0.9800 .
C111 C112 1.382(17) .
C111 C116 1.416(14) .
C112 C113 1.389(17) .
C112 H11A 0.9500 .
C113 C114 1.424(19) .
C113 H11B 0.9500 .
C114 C115 1.347(19) .
C114 C117 1.515(17) .
C115 C116 1.398(16) .
C115 H11C 0.9500 .
C116 H11D 0.9500 .
C117 H11E 0.9800 .
C117 H11F 0.9800 .
C117 H11G 0.9800 .
Cl1 Cl2 1.08(4) 2_557
Cl1 C1S 1.77(5) .
C1S Cl2 1.74(4) .
C1S H1S1 0.9900 .
C1S H1S2 0.9900 .
Cl2 Cl3 0.68(9) 2_557
Cl2 C1S 0.73(3) 2_557
Cl2 Cl1 1.08(4) 2_557
Cl2 Cl2 2.08(5) 2_557
Cl3 Cl2 0.68(9) 2_557
Cl3 C1S 2.13(7) 2_557

loop_
_geom_torsion_atom_site_label_1
_geom_torsion_atom_site_label_2
_geom_torsion_atom_site_label_3
_geom_torsion_atom_site_label_4
_geom_torsion
_geom_torsion_site_symmetry_1
_geom_torsion_site_symmetry_4
O8 Pd1 P1 C111 114(8) . .
C1 Pd1 P1 C111 1.1(5) . .
O8 Pd1 P1 C111 -177.7(4) 2_756 .
O8 Pd1 P1 C121 -5(8) . .
C1 Pd1 P1 C121 -118.0(6) . .
O8 Pd1 P1 C121 63.3(4) 2_756 .
O8 Pd1 P1 C131 -125(8) . .
C1 Pd1 P1 C131 121.9(5) . .
O8 Pd1 P1 C131 -56.9(4) 2_756 .
C1 Pd1 O8 C8 -8.2(9) . .
O8 Pd1 O8 C8 170.2(10) 2_756 .
P1 Pd1 O8 C8 -121(7) . .
C1 Pd1 O8 Pd1 -178.4(5) . 2_756
O8 Pd1 O8 Pd1 0.0 2_756 2_756
P1 Pd1 O8 Pd1 69(8) . 2_756
O8 Pd1 C1 C2 -44.9(9) . .
O8 Pd1 C1 C2 -51(2) 2_756 .
P1 Pd1 C1 C2 133.6(9) . .
Pd1 C1 C2 C3 -121.1(10) . .
Pd1 C1 C2 C7 60.0(13) . .
C7 C2 C3 C4 2.2(16) . .
C1 C2 C3 C4 -176.7(11) . .
C2 C3 C4 C5 -0.2(18) . .
C3 C4 C5 C6 -1.0(17) . .
C4 C5 C6 C7 0.2(18) . .
C5 C6 C7 C2 1.7(16) . .
C5 C6 C7 C8 -175.0(10) . .
C3 C2 C7 C6 -2.9(15) . .
C1 C2 C7 C6 176.0(10) . .
C3 C2 C7 C8 174.1(9) . .
C1 C2 C7 C8 -7.1(15) . .
Pd1 O8 C8 C7 56.7(10) . .
Pd1 O8 C8 C7 -136.4(8) 2_756 .
C6 C7 C8 O8 120.5(11) . .
C2 C7 C8 O8 -56.3(12) . .
C111 P1 C131 C136 139.8(9) . .
C121 P1 C131 C136 -112.3(9) . .
Pd1 P1 C131 C136 10.5(10) . .
C111 P1 C131 C132 -39.0(9) . .
C121 P1 C131 C132 68.9(9) . .
Pd1 P1 C131 C132 -168.3(7) . .
C136 C131 C132 C133 1.5(16) . .
P1 C131 C132 C133 -179.7(8) . .
C131 C132 C133 C134 -1.0(17) . .
C132 C133 C134 C135 -0.4(17) . .
C132 C133 C134 C137 178.9(11) . .
C133 C134 C135 C136 1.2(17) . .
C137 C134 C135 C136 -178.1(11) . .
C132 C131 C136 C135 -0.8(16) . .
P1 C131 C136 C135 -179.6(8) . .
C134 C135 C136 C131 -0.6(17) . .
C111 P1 C121 C126 56.2(11) . .
C131 P1 C121 C126 -51.1(12) . .
Pd1 P1 C121 C126 -176.0(10) . .
C111 P1 C121 C122 -121.9(10) . .
C131 P1 C121 C122 130.8(10) . .
Pd1 P1 C121 C122 5.9(11) . .
C126 C121 C122 C123 -1(2) . .
P1 C121 C122 C123 177.2(13) . .
C121 C122 C123 C124 -1(3) . .
C122 C123 C124 C125 3(3) . .
C122 C123 C124 C127 179.6(17) . .
C123 C124 C125 C126 -3(2) . .
C127 C124 C125 C126 -179.7(16) . .
C124 C125 C126 C121 1(2) . .
C122 C121 C126 C125 1(2) . .
P1 C121 C126 C125 -177.2(11) . .
C121 P1 C111 C112 28.7(11) . .
C131 P1 C111 C112 138.9(10) . .
Pd1 P1 C111 C112 -94.3(10) . .
C121 P1 C111 C116 -160.0(8) . .
C131 P1 C111 C116 -49.8(9) . .
Pd1 P1 C111 C116 77.0(9) . .
C116 C111 C112 C113 0.4(18) . .
P1 C111 C112 C113 171.9(10) . .
C111 C112 C113 C114 -1(2) . .
C112 C113 C114 C115 2.3(19) . .
C112 C113 C114 C117 -178.6(13) . .
C113 C114 C115 C116 -2.3(19) . .
C117 C114 C115 C116 178.6(12) . .
C114 C115 C116 C111 1.4(18) . .
C112 C111 C116 C115 -0.4(16) . .
P1 C111 C116 C115 -172.2(9) . .
Cl2 Cl1 C1S Cl2 74(10) 2_557 .
Cl1 C1S Cl2 Cl3 -179(6) . 2_557
Cl1 C1S Cl2 C1S -14(3) . 2_557
Cl1 C1S Cl2 Cl1 -170.1(16) . 2_557
Cl1 C1S Cl2 Cl2 -14(3) . 2_557
